data_2230009
loop_
_publ_author_name
'Fun, Hoong-Kun'
'Arshad, Suhana'
'Sarojini, B. K.'
'Khaleel, V. Musthafa'
'Narayana, B.'

_publ_section_title
;
 (2<i>E</i>)-1-(2-Hydroxy-5-methylphenyl)-3-(4-methoxyphenyl)prop-2-en-1-one
;
_journal_coeditor_code HB5847
_journal_issue 5
_journal_name_full 'Acta Crystallographica Section E'
_journal_page_first o1248
_journal_page_last o1249
_journal_paper_doi 10.1107/S1600536811015054
_journal_volume 67
_journal_year 2011
_chemical_formula_iupac 'C17 H16 O3'
_chemical_formula_moiety 'C17 H16 O3'
_chemical_formula_sum 'C17 H16 O3'
_chemical_formula_weight 268.30
_chemical_name_systematic
;
(2<i>E</i>)-1-(2-Hydroxy-5-methylphenyl)-3-(4-methoxyphenyl)prop-2-en-1-one
;
_space_group_IT_number 14
_symmetry_cell_setting monoclinic
_symmetry_space_group_name_Hall '-P 2ybc'
_symmetry_space_group_name_H-M 'P 1 21/c 1'
_atom_sites_solution_hydrogens geom
_atom_sites_solution_primary direct
_atom_sites_solution_secondary difmap
_audit_creation_method SHELXL-97
_cell_angle_alpha 90.00
_cell_angle_beta 105.565(2)
_cell_angle_gamma 90.00
_cell_formula_units_Z 4
_cell_length_a 12.6990(18)
_cell_length_b 8.8022(13)
_cell_length_c 13.172(2)
_cell_measurement_reflns_used 2769
_cell_measurement_temperature 296(2)
_cell_measurement_theta_max 28.61
_cell_measurement_theta_min 2.82
_cell_volume 1418.4(4)
_computing_cell_refinement 'SAINT (Bruker, 2009)'
_computing_data_collection 'APEX2 (Bruker, 2009)'
_computing_data_reduction 'SAINT (Bruker, 2009)'
_computing_molecular_graphics 'SHELXTL (Sheldrick, 2008)'
_computing_publication_material
;
SHELXTL (Sheldrick, 2008) and PLATON (Spek, 2009)
;
_computing_structure_refinement 'SHELXTL (Sheldrick, 2008)'
_computing_structure_solution 'SHELXTL (Sheldrick, 2008)'
_diffrn_ambient_temperature 296(2)
_diffrn_measured_fraction_theta_full 0.995
_diffrn_measured_fraction_theta_max 0.995
_diffrn_measurement_device_type 'Bruker SMART APEXII DUO CCD'
_diffrn_measurement_method '\f and \w'
_diffrn_radiation_monochromator graphite
_diffrn_radiation_source 'fine-focus sealed tube'
_diffrn_radiation_type MoK\a
_diffrn_radiation_wavelength 0.71073
_diffrn_reflns_av_R_equivalents 0.0236
_diffrn_reflns_av_sigmaI/netI 0.0275
_diffrn_reflns_limit_h_max 17
_diffrn_reflns_limit_h_min -17
_diffrn_reflns_limit_k_max 12
_diffrn_reflns_limit_k_min -10
_diffrn_reflns_limit_l_max 18
_diffrn_reflns_limit_l_min -18
_diffrn_reflns_number 11493
_diffrn_reflns_theta_full 29.92
_diffrn_reflns_theta_max 29.92
_diffrn_reflns_theta_min 2.82
_diffrn_standards_number 0
_exptl_absorpt_coefficient_mu 0.085
_exptl_absorpt_correction_T_max 0.9844
_exptl_absorpt_correction_T_min 0.9618
_exptl_absorpt_correction_type multi-scan
_exptl_absorpt_process_details '(SADABS; Bruker, 2009)'
_exptl_crystal_colour orange
_exptl_crystal_density_diffrn 1.256
_exptl_crystal_density_method 'not measured'
_exptl_crystal_description block
_exptl_crystal_F_000 568
_exptl_crystal_size_max 0.46
_exptl_crystal_size_mid 0.32
_exptl_crystal_size_min 0.18
_refine_diff_density_max 0.160
_refine_diff_density_min -0.158
_refine_ls_extinction_method none
_refine_ls_goodness_of_fit_ref 1.019
_refine_ls_hydrogen_treatment mixed
_refine_ls_matrix_type full
_refine_ls_number_parameters 187
_refine_ls_number_reflns 4090
_refine_ls_number_restraints 0
_refine_ls_restrained_S_all 1.019
_refine_ls_R_factor_all 0.0824
_refine_ls_R_factor_gt 0.0472
_refine_ls_shift/su_max_lt 0.001
_refine_ls_shift/su_mean 0.000
_refine_ls_structure_factor_coef Fsqd
_refine_ls_weighting_details 'calc w=1/[\s^2^(Fo^2^)+(0.0547P)^2^+0.1652P] where P=(Fo^2^+2Fc^2^)/3'
_refine_ls_weighting_scheme calc
_refine_ls_wR_factor_gt 0.1128
_refine_ls_wR_factor_ref 0.1314
_reflns_number_gt 2608
_reflns_number_total 4090
_reflns_threshold_expression I>2\s(I)
_cod_data_source_file hb5847.cif
_cod_data_source_block I
_cod_original_cell_volume 1418.3(4)
_cod_original_sg_symbol_H-M 'P 21/c'
_cod_database_code 2230009
_cod_database_fobs_code 2230009

loop_
_symmetry_equiv_pos_as_xyz
'x, y, z'
'-x, y+1/2, -z+1/2'
'-x, -y, -z'
'x, -y-1/2, z-1/2'

loop_
_atom_site_type_symbol
_atom_site_label
_atom_site_fract_x
_atom_site_fract_y
_atom_site_fract_z
_atom_site_U_iso_or_equiv
_atom_site_adp_type
_atom_site_calc_flag
_atom_site_refinement_flags
_atom_site_occupancy
_atom_site_symmetry_multiplicity
_atom_site_disorder_assembly
_atom_site_disorder_group
O O1 0.13821(11) 0.18686(15) 0.32930(8) 0.0794(4) Uani d . 1 1 . .
O O2 0.26594(9) 0.35672(14) 0.26545(7) 0.0758(3) Uani d . 1 1 . .
O O3 0.51456(8) 0.87081(13) -0.15126(7) 0.0666(3) Uani d . 1 1 . .
C C1 0.03317(10) 0.26022(14) 0.04622(10) 0.0486(3) Uani d . 1 1 . .
H H1A 0.0518 0.3125 -0.0078 0.058 Uiso calc R 1 1 . .
C C2 -0.06268(11) 0.17724(16) 0.02260(12) 0.0553(3) Uani d . 1 1 . .
C C3 -0.08898(13) 0.10217(19) 0.10552(15) 0.0704(4) Uani d . 1 1 . .
H H3A -0.1538 0.0472 0.0921 0.084 Uiso calc R 1 1 . .
C C4 -0.02277(15) 0.10664(19) 0.20568(15) 0.0728(4) Uani d . 1 1 . .
H H4A -0.0427 0.0543 0.2590 0.087 Uiso calc R 1 1 . .
C C5 0.07432(12) 0.18853(16) 0.22906(11) 0.0581(4) Uani d . 1 1 . .
C C6 0.10376(10) 0.26897(14) 0.14840(10) 0.0468(3) Uani d . 1 1 . .
C C7 0.20644(11) 0.35632(16) 0.17338(10) 0.0502(3) Uani d . 1 1 . .
C C8 0.23943(10) 0.44232(15) 0.09183(10) 0.0488(3) Uani d . 1 1 . .
H H8A 0.1929 0.4469 0.0240 0.059 Uiso calc R 1 1 . .
C C9 0.33518(10) 0.51410(15) 0.11356(10) 0.0478(3) Uani d . 1 1 . .
H H9A 0.3790 0.5037 0.1822 0.057 Uiso calc R 1 1 . .
C C10 0.38013(9) 0.60674(14) 0.04375(9) 0.0442(3) Uani d . 1 1 . .
C C11 0.48166(10) 0.67433(16) 0.08326(10) 0.0501(3) Uani d . 1 1 . .
H H11A 0.5188 0.6589 0.1536 0.060 Uiso calc R 1 1 . .
C C12 0.52938(10) 0.76377(16) 0.02169(10) 0.0504(3) Uani d . 1 1 . .
H H12A 0.5973 0.8081 0.0504 0.060 Uiso calc R 1 1 . .
C C13 0.47519(10) 0.78657(15) -0.08275(9) 0.0477(3) Uani d . 1 1 . .
C C14 0.37276(11) 0.72165(17) -0.12373(10) 0.0581(4) Uani d . 1 1 . .
H H14A 0.3355 0.7385 -0.1939 0.070 Uiso calc R 1 1 . .
C C15 0.32612(10) 0.63348(16) -0.06231(10) 0.0542(3) Uani d . 1 1 . .
H H15A 0.2577 0.5907 -0.0912 0.065 Uiso calc R 1 1 . .
C C16 -0.13460(12) 0.16543(19) -0.08791(14) 0.0704(4) Uani d . 1 1 . .
H H16A -0.1021 0.2204 -0.1347 0.106 Uiso calc R 1 1 . .
H H16B -0.2051 0.2077 -0.0911 0.106 Uiso calc R 1 1 . .
H H16C -0.1427 0.0606 -0.1086 0.106 Uiso calc R 1 1 . .
C C17 0.61893(12) 0.93974(19) -0.11419(12) 0.0645(4) Uani d . 1 1 . .
H H17A 0.6362 0.9942 -0.1708 0.097 Uiso calc R 1 1 . .
H H17B 0.6731 0.8627 -0.0886 0.097 Uiso calc R 1 1 . .
H H17C 0.6181 1.0090 -0.0581 0.097 Uiso calc R 1 1 . .
H H1O1 0.2008(17) 0.245(2) 0.3290(16) 0.107(7) Uiso d . 1 1 . .

loop_
_atom_site_aniso_label
_atom_site_aniso_U_11
_atom_site_aniso_U_22
_atom_site_aniso_U_33
_atom_site_aniso_U_12
_atom_site_aniso_U_13
_atom_site_aniso_U_23
O1 0.1019(9) 0.0879(9) 0.0533(6) -0.0055(7) 0.0295(6) 0.0145(6)
O2 0.0760(7) 0.1013(9) 0.0451(5) -0.0174(6) 0.0078(5) 0.0079(5)
O3 0.0642(6) 0.0840(8) 0.0509(5) -0.0187(5) 0.0142(5) 0.0088(5)
C1 0.0523(7) 0.0438(7) 0.0542(7) 0.0022(6) 0.0222(6) -0.0008(6)
C2 0.0514(7) 0.0456(8) 0.0729(9) 0.0012(6) 0.0239(6) -0.0062(6)
C3 0.0651(9) 0.0595(10) 0.0961(13) -0.0098(7) 0.0380(9) -0.0011(9)
C4 0.0863(11) 0.0626(10) 0.0845(11) -0.0079(9) 0.0488(10) 0.0088(8)
C5 0.0756(9) 0.0509(8) 0.0567(8) 0.0042(7) 0.0331(7) 0.0038(6)
C6 0.0552(7) 0.0413(7) 0.0496(7) 0.0036(6) 0.0241(6) -0.0015(5)
C7 0.0570(7) 0.0503(8) 0.0454(6) 0.0025(6) 0.0172(6) -0.0010(5)
C8 0.0537(7) 0.0499(7) 0.0428(6) -0.0015(6) 0.0130(5) -0.0013(5)
C9 0.0503(6) 0.0489(7) 0.0435(6) 0.0024(6) 0.0114(5) -0.0028(5)
C10 0.0445(6) 0.0453(7) 0.0427(6) 0.0028(5) 0.0113(5) -0.0040(5)
C11 0.0458(6) 0.0617(9) 0.0395(6) 0.0009(6) 0.0058(5) 0.0004(6)
C12 0.0400(6) 0.0621(9) 0.0462(6) -0.0029(6) 0.0065(5) -0.0027(6)
C13 0.0483(6) 0.0521(8) 0.0434(6) -0.0004(6) 0.0135(5) -0.0012(5)
C14 0.0554(7) 0.0723(10) 0.0401(6) -0.0100(7) 0.0016(6) 0.0034(6)
C15 0.0465(7) 0.0632(9) 0.0481(7) -0.0098(6) 0.0042(5) -0.0018(6)
C16 0.0544(8) 0.0657(10) 0.0876(11) -0.0045(7) 0.0131(8) -0.0117(8)
C17 0.0614(8) 0.0662(10) 0.0707(9) -0.0104(7) 0.0257(7) -0.0025(7)

loop_
_atom_type_symbol
_atom_type_description
_atom_type_scat_dispersion_real
_atom_type_scat_dispersion_imag
_atom_type_scat_source
C C 0.0033 0.0016 'International Tables Vol C Tables 4.2.6.8 and 6.1.1.4'
H H 0.0000 0.0000 'International Tables Vol C Tables 4.2.6.8 and 6.1.1.4'
O O 0.0106 0.0060 'International Tables Vol C Tables 4.2.6.8 and 6.1.1.4'

loop_
_geom_angle_atom_site_label_1
_geom_angle_atom_site_label_2
_geom_angle_atom_site_label_3
_geom_angle_site_symmetry_1
_geom_angle_site_symmetry_3
_geom_angle
_geom_angle_publ_flag
C5 O1 H1O1 . . 106.0(13) ?
C13 O3 C17 . . 118.65(11) ?
C2 C1 C6 . . 122.82(12) ?
C2 C1 H1A . . 118.6 ?
C6 C1 H1A . . 118.6 ?
C1 C2 C3 . . 117.18(14) ?
C1 C2 C16 . . 121.70(13) ?
C3 C2 C16 . . 121.11(14) ?
C4 C3 C2 . . 122.06(15) ?
C4 C3 H3A . . 119.0 ?
C2 C3 H3A . . 119.0 ?
C3 C4 C5 . . 120.69(14) ?
C3 C4 H4A . . 119.7 ?
C5 C4 H4A . . 119.7 ?
O1 C5 C4 . . 118.37(13) ?
O1 C5 C6 . . 122.08(14) ?
C4 C5 C6 . . 119.54(14) ?
C1 C6 C5 . . 117.70(12) ?
C1 C6 C7 . . 122.80(11) ?
C5 C6 C7 . . 119.49(12) ?
O2 C7 C8 . . 119.66(12) ?
O2 C7 C6 . . 119.25(12) ?
C8 C7 C6 . . 121.09(11) ?
C9 C8 C7 . . 120.81(12) ?
C9 C8 H8A . . 119.6 ?
C7 C8 H8A . . 119.6 ?
C8 C9 C10 . . 128.35(12) ?
C8 C9 H9A . . 115.8 ?
C10 C9 H9A . . 115.8 ?
C11 C10 C15 . . 117.30(12) ?
C11 C10 C9 . . 119.05(11) ?
C15 C10 C9 . . 123.64(11) ?
C12 C11 C10 . . 122.26(11) ?
C12 C11 H11A . . 118.9 ?
C10 C11 H11A . . 118.9 ?
C13 C12 C11 . . 119.26(11) ?
C13 C12 H12A . . 120.4 ?
C11 C12 H12A . . 120.4 ?
O3 C13 C12 . . 124.53(11) ?
O3 C13 C14 . . 115.97(11) ?
C12 C13 C14 . . 119.50(12) ?
C15 C14 C13 . . 120.86(12) ?
C15 C14 H14A . . 119.6 ?
C13 C14 H14A . . 119.6 ?
C14 C15 C10 . . 120.80(12) ?
C14 C15 H15A . . 119.6 ?
C10 C15 H15A . . 119.6 ?
C2 C16 H16A . . 109.5 ?
C2 C16 H16B . . 109.5 ?
H16A C16 H16B . . 109.5 ?
C2 C16 H16C . . 109.5 ?
H16A C16 H16C . . 109.5 ?
H16B C16 H16C . . 109.5 ?
O3 C17 H17A . . 109.5 ?
O3 C17 H17B . . 109.5 ?
H17A C17 H17B . . 109.5 ?
O3 C17 H17C . . 109.5 ?
H17A C17 H17C . . 109.5 ?
H17B C17 H17C . . 109.5 ?

loop_
_geom_bond_atom_site_label_1
_geom_bond_atom_site_label_2
_geom_bond_site_symmetry_2
_geom_bond_distance
_geom_bond_publ_flag
O1 C5 . 1.3517(18) ?
O1 H1O1 . 0.94(2) ?
O2 C7 . 1.2449(15) ?
O3 C13 . 1.3624(15) ?
O3 C17 . 1.4198(17) ?
C1 C2 . 1.3815(18) ?
C1 C6 . 1.4048(18) ?
C1 H1A . 0.9300 ?
C2 C3 . 1.392(2) ?
C2 C16 . 1.500(2) ?
C3 C4 . 1.361(2) ?
C3 H3A . 0.9300 ?
C4 C5 . 1.390(2) ?
C4 H4A . 0.9300 ?
C5 C6 . 1.4082(18) ?
C6 C7 . 1.4729(18) ?
C7 C8 . 1.4641(18) ?
C8 C9 . 1.3315(17) ?
C8 H8A . 0.9300 ?
C9 C10 . 1.4554(17) ?
C9 H9A . 0.9300 ?
C10 C11 . 1.3881(17) ?
C10 C15 . 1.4011(17) ?
C11 C12 . 1.3814(18) ?
C11 H11A . 0.9300 ?
C12 C13 . 1.3778(17) ?
C12 H12A . 0.9300 ?
C13 C14 . 1.3903(18) ?
C14 C15 . 1.3656(19) ?
C14 H14A . 0.9300 ?
C15 H15A . 0.9300 ?
C16 H16A . 0.9600 ?
C16 H16B . 0.9600 ?
C16 H16C . 0.9600 ?
C17 H17A . 0.9600 ?
C17 H17B . 0.9600 ?
C17 H17C . 0.9600 ?

loop_
_geom_hbond_atom_site_label_D
_geom_hbond_atom_site_label_H
_geom_hbond_atom_site_label_A
_geom_hbond_site_symmetry_A
_geom_hbond_distance_DH
_geom_hbond_distance_HA
_geom_hbond_distance_DA
_geom_hbond_angle_DHA
_geom_hbond_publ_flag
O1 H1O1 O2 . 0.95(2) 1.65(2) 2.5112(18) 149.4(19) yes
C11 H11A O3 4_576 0.93 2.60 3.4317(17) 149.4 yes
C16 H16C Cg1 3_555 0.96 2.81 3.5800(18) 138 yes

loop_
_geom_torsion_atom_site_label_1
_geom_torsion_atom_site_label_2
_geom_torsion_atom_site_label_3
_geom_torsion_atom_site_label_4
_geom_torsion_site_symmetry_1
_geom_torsion_site_symmetry_2
_geom_torsion_site_symmetry_3
_geom_torsion_site_symmetry_4
_geom_torsion
_geom_torsion_publ_flag
C6 C1 C2 C3 . . . . 1.0(2) ?
C6 C1 C2 C16 . . . . -177.83(13) ?
C1 C2 C3 C4 . . . . -1.3(2) ?
C16 C2 C3 C4 . . . . 177.45(14) ?
C2 C3 C4 C5 . . . . 0.5(3) ?
C3 C4 C5 O1 . . . . -178.70(15) ?
C3 C4 C5 C6 . . . . 0.7(2) ?
C2 C1 C6 C5 . . . . 0.22(19) ?
C2 C1 C6 C7 . . . . 179.43(12) ?
O1 C5 C6 C1 . . . . 178.32(12) ?
C4 C5 C6 C1 . . . . -1.1(2) ?
O1 C5 C6 C7 . . . . -0.9(2) ?
C4 C5 C6 C7 . . . . 179.72(13) ?
C1 C6 C7 O2 . . . . -178.73(13) ?
C5 C6 C7 O2 . . . . 0.47(19) ?
C1 C6 C7 C8 . . . . 1.27(19) ?
C5 C6 C7 C8 . . . . -179.54(12) ?
O2 C7 C8 C9 . . . . 3.8(2) ?
C6 C7 C8 C9 . . . . -176.22(12) ?
C7 C8 C9 C10 . . . . -178.59(12) ?
C8 C9 C10 C11 . . . . 178.78(13) ?
C8 C9 C10 C15 . . . . -0.7(2) ?
C15 C10 C11 C12 . . . . -0.5(2) ?
C9 C10 C11 C12 . . . . -179.97(12) ?
C10 C11 C12 C13 . . . . -0.4(2) ?
C17 O3 C13 C12 . . . . 0.6(2) ?
C17 O3 C13 C14 . . . . -179.83(13) ?
C11 C12 C13 O3 . . . . -179.21(13) ?
C11 C12 C13 C14 . . . . 1.2(2) ?
O3 C13 C14 C15 . . . . 179.21(13) ?
C12 C13 C14 C15 . . . . -1.2(2) ?
C13 C14 C15 C10 . . . . 0.3(2) ?
C11 C10 C15 C14 . . . . 0.5(2) ?
C9 C10 C15 C14 . . . . 179.98(13) ?

loop_
_cod_related_entry_id
_cod_related_entry_database
_cod_related_entry_code
1 ChemSpider 4522422
